data_4301552
loop_
_publ_author_name
'Chun-Hong Li'
'Kun-Lin Huang'
'Ying-Nan Chi'
'Xi Liu'
'Zhan-Gang Han'
'Long Shen'
'Chang-Wen Hu'

_publ_section_title
;
Lanthanide-Organic Cation Frameworks with Zeolite Gismondine Topology and
Large Cavities from Intersected Channels Templated by Polyoxometalate
Counterions
;
_journal_name_full 'Inorganic Chemistry'
_journal_page_first 2010
_journal_page_last 2017
_journal_paper_doi 10.1021/ic801846h
_journal_volume 48
_journal_year 2009
_chemical_formula_sum 'C28 H48 Ge La4 Mo12 N4 O78'
_chemical_formula_weight 3468.23
_chemical_name_systematic
; 
 ? 
;
_space_group_IT_number 15
_symmetry_cell_setting monoclinic
_symmetry_space_group_name_Hall '-C 2yc'
_symmetry_space_group_name_H-M 'C 1 2/c 1'
_atom_sites_solution_hydrogens geom
_atom_sites_solution_primary direct
_atom_sites_solution_secondary difmap
_audit_creation_method SHELXL-97
_cell_angle_alpha 90.00
_cell_angle_beta 133.134(2)
_cell_angle_gamma 90.00
_cell_formula_units_Z 4
_cell_length_a 30.846(3)
_cell_length_b 15.7730(17)
_cell_length_c 22.189(2)
_cell_measurement_reflns_used 5933
_cell_measurement_temperature 298(2)
_cell_measurement_theta_max 28.2725
_cell_measurement_theta_min 2.388
_cell_volume 7878.2(14)
_computing_cell_refinement 'Bruker SMART'
_computing_data_collection 'Bruker SMART'
_computing_data_reduction 'Bruker SAINT'
_computing_molecular_graphics 'Bruker SHELXTL'
_computing_publication_material 'Bruker SHELXTL'
_computing_structure_refinement 'SHELXL-97 (Sheldrick, 1997)'
_computing_structure_solution 'SHELXS-97 (Sheldrick, 1990)'
_diffrn_ambient_temperature 298(2)
_diffrn_measured_fraction_theta_full 0.944
_diffrn_measured_fraction_theta_max 0.944
_diffrn_radiation_monochromator graphite
_diffrn_radiation_source 'fine-focus sealed tube'
_diffrn_radiation_type MoK\a
_diffrn_radiation_wavelength 0.71073
_diffrn_reflns_av_R_equivalents 0.0318
_diffrn_reflns_av_sigmaI/netI 0.1621
_diffrn_reflns_limit_h_max 40
_diffrn_reflns_limit_h_min -40
_diffrn_reflns_limit_k_max 20
_diffrn_reflns_limit_k_min -20
_diffrn_reflns_limit_l_max 25
_diffrn_reflns_limit_l_min -28
_diffrn_reflns_number 23695
_diffrn_reflns_theta_full 28.29
_diffrn_reflns_theta_max 28.29
_diffrn_reflns_theta_min 1.58
_exptl_absorpt_coefficient_mu 4.465
_exptl_absorpt_correction_T_max 0.553
_exptl_absorpt_correction_T_min 0.453
_exptl_absorpt_correction_type multi-scan
_exptl_absorpt_process_details sadabs(Sheldrick,1996)
_exptl_crystal_colour yellow
_exptl_crystal_density_diffrn 2.924
_exptl_crystal_density_method 'not measured'
_exptl_crystal_description cubic
_exptl_crystal_F_000 6525
_exptl_crystal_size_max 0.42
_exptl_crystal_size_mid 0.39
_exptl_crystal_size_min 0.31
_refine_diff_density_max 7.019
_refine_diff_density_min -6.124
_refine_diff_density_rms 0.281
_refine_ls_extinction_coef 0.00038(2)
_refine_ls_extinction_expression Fc^*^=kFc[1+0.001xFc^2^\l^3^/sin(2\q)]^-1/4^
_refine_ls_extinction_method SHELXL
_refine_ls_goodness_of_fit_ref 1.004
_refine_ls_hydrogen_treatment constr
_refine_ls_matrix_type full
_refine_ls_number_parameters 583
_refine_ls_number_reflns 9225
_refine_ls_number_restraints 60
_refine_ls_restrained_S_all 1.068
_refine_ls_R_factor_all 0.1297
_refine_ls_R_factor_gt 0.0819
_refine_ls_shift/su_max 0.001
_refine_ls_shift/su_mean 0.000
_refine_ls_structure_factor_coef Fsqd
_refine_ls_weighting_details 'calc w=1/[\s^2^(Fo^2^)+(0.0500P)^2^+0.0000P] where P=(Fo^2^+2Fc^2^)/3'
_refine_ls_weighting_scheme calc
_refine_ls_wR_factor_gt 0.1718
_refine_ls_wR_factor_ref 0.1891
_reflns_number_gt 5000
_reflns_number_total 9225
_reflns_threshold_expression >2sigma(I)
_cod_data_source_file ic801846h_si_002_4.cif
_cod_data_source_block 4
_cod_depositor_comments
;
The following automatic conversions were performed:
'_symmetry_cell_setting' value 'Monoclinic' changed to 'monoclinic'
according to '/home/saulius/struct/CIF-dictionaries/cif_core.dic'
dictionary named 'cif_core.dic' version 2.4.1 from 2010-06-29.

Automatic conversion script
Id: cif_fix_enum 1527 2010-12-29 10:47:43Z saulius 
;
_cod_original_cell_volume 7878.2(13)
_cod_original_sg_symbol_H-M 'C 2/c'
_cod_database_code 4301552

loop_
_symmetry_equiv_pos_as_xyz
'x, y, z'
'-x, y, -z+1/2'
'x+1/2, y+1/2, z'
'-x+1/2, y+1/2, -z+1/2'
'-x, -y, -z'
'x, -y, z-1/2'
'-x+1/2, -y+1/2, -z'
'x+1/2, -y+1/2, z-1/2'

loop_
_atom_site_label
_atom_site_type_symbol
_atom_site_fract_x
_atom_site_fract_y
_atom_site_fract_z
_atom_site_U_iso_or_equiv
_atom_site_adp_type
_atom_site_occupancy
_atom_site_symmetry_multiplicity
_atom_site_calc_flag
_atom_site_refinement_flags
_atom_site_disorder_assembly
_atom_site_disorder_group
Ge1 Ge 0.5000 0.86452(13) 0.7500 0.0182(4) Uani 1 2 d S . .
Mo1 Mo 0.55478(6) 0.86450(9) 0.95157(8) 0.0298(3) Uani 1 1 d . . .
Mo2 Mo 0.62947(8) 0.97651(16) 0.90956(10) 0.0727(7) Uani 1 1 d . . .
Mo3 Mo 0.57587(8) 0.97684(10) 0.70884(11) 0.0464(5) Uani 1 1 d . . .
Mo4 Mo 0.5000 0.63962(16) 0.7500 0.0909(11) Uani 1 2 d SU . .
Mo5 Mo 0.36863(9) 0.75194(11) 0.59039(10) 0.0666(7) Uani 1 1 d . . .
Mo6 Mo 0.42359(7) 0.75214(11) 0.79142(9) 0.0397(4) Uani 1 1 d . . .
Mo7 Mo 0.5000 1.08997(13) 0.7500 0.0666(9) Uani 1 2 d S . .
La1 La 0.60985(4) 0.36287(5) 0.67188(5) 0.0205(2) Uani 1 1 d . . .
La2 La 0.66961(4) 0.62865(5) 0.51431(5) 0.0189(2) Uani 1 1 d . . .
N1 N 0.6618(5) 0.5026(7) 0.7580(7) 0.020(3) Uani 1 1 d . . .
N2 N 0.6328(5) 0.7676(8) 0.5359(7) 0.023(3) Uani 1 1 d . . .
O1 O 0.5594(7) 0.8612(10) 0.8526(12) 0.102(6) Uani 1 1 d . . .
O2 O 0.5155(9) 0.8608(10) 0.6884(13) 0.107(6) Uani 1 1 d . . .
O3 O 0.4538(8) 0.7766(10) 0.7225(12) 0.103(6) Uani 1 1 d . . .
O4 O 0.4579(7) 0.9570(10) 0.7253(12) 0.101(6) Uani 1 1 d . . .
O5 O 0.6008(7) 0.9500(9) 0.9582(10) 0.077(4) Uani 1 1 d U . .
O6 O 0.6325(8) 0.9811(11) 0.8280(10) 0.096(5) Uani 1 1 d U . .
O7 O 0.5060(5) 0.9472(7) 0.5994(8) 0.072(5) Uani 1 1 d . . .
O8 O 0.3947(6) 0.7798(8) 0.5346(10) 0.072(5) Uani 1 1 d . . .
O9 O 0.3692(8) 0.7492(9) 0.6764(8) 0.083(6) Uani 1 1 d . . .
O10 O 0.4937(5) 0.7794(7) 0.8986(9) 0.077(5) Uani 1 1 d . . .
O11 O 0.5000 0.5351(11) 0.7500 0.075(6) Uani 1 2 d S . .
O12 O 0.5711(7) 1.0684(12) 0.8539(10) 0.099(6) Uani 1 1 d U . .
O13 O 0.5333(7) 1.0638(10) 0.7049(8) 0.084(5) Uani 1 1 d U . .
O14 O 0.3387(7) 0.8607(9) 0.5672(10) 0.072(4) Uani 1 1 d U . .
O15 O 0.3949(5) 0.8638(8) 0.7790(8) 0.074(5) Uani 1 1 d . . .
O16 O 0.5000 1.1934(14) 0.7500 0.105(8) Uani 1 2 d SU . .
O17 O 0.4232(9) 0.6629(11) 0.6412(11) 0.103(6) Uani 1 1 d U . .
O18 O 0.4668(9) 0.6612(11) 0.7939(11) 0.106(6) Uani 1 1 d U . .
O19 O 0.5789(7) 0.8645(6) 1.0434(7) 0.056(4) Uani 1 1 d . . .
O20 O 0.6909(5) 1.0299(7) 0.9853(7) 0.050(3) Uani 1 1 d . . .
O21 O 0.6139(6) 1.0310(8) 0.6944(7) 0.056(4) Uani 1 1 d . . .
O22 O 0.3108(8) 0.6936(12) 0.5160(11) 0.106(6) Uani 1 1 d U . .
O23 O 0.3907(5) 0.7002(10) 0.8161(8) 0.073(5) Uani 1 1 d . . .
O24 O 0.6344(5) 0.4743(7) 0.6176(7) 0.040(3) Uani 1 1 d . . .
O25 O 0.6748(5) 0.5968(7) 0.6280(7) 0.038(3) Uani 1 1 d . . .
O26 O 0.6237(5) 0.3864(7) 0.7958(7) 0.036(3) Uani 1 1 d . . .
O27 O 0.6590(5) 0.4545(7) 0.9088(6) 0.039(3) Uani 1 1 d . . .
O28 O 0.7470(4) 0.7343(6) 0.6265(6) 0.028(2) Uani 1 1 d . . .
O29 O 0.7764(5) 0.8497(6) 0.7050(6) 0.034(3) Uani 1 1 d . . .
O30 O 0.5593(4) 0.6475(6) 0.4317(6) 0.029(2) Uani 1 1 d . . .
O31 O 0.4812(4) 0.7195(6) 0.3896(7) 0.033(3) Uani 1 1 d . . .
O32 O 0.5266(5) 0.4747(7) 0.6241(7) 0.042(3) Uani 1 1 d . . .
H57B H 0.4959 0.4504 0.6062 0.03(5) Uiso 1 1 d R . .
H57C H 0.5234 0.5133 0.5951 0.040 Uiso 1 1 d R . .
O33 O 0.6600(5) 0.2937(8) 0.6273(7) 0.053(4) Uani 1 1 d . . .
H58B H 0.6921 0.3166 0.6479 0.080 Uiso 1 1 d R . .
H58C H 0.6343 0.2799 0.5765 0.080 Uiso 1 1 d R . .
O34 O 0.6345(5) 0.2179(7) 0.7375(7) 0.052(4) Uani 1 1 d . . .
H59B H 0.6718 0.2093 0.7732 0.078 Uiso 1 1 d R . .
H59C H 0.6175 0.1789 0.7013 0.08(8) Uiso 1 1 d R . .
O35 O 0.5298(5) 0.3706(8) 0.5071(7) 0.055(4) Uani 1 1 d . . .
H60B H 0.5334 0.3259 0.4904 0.082 Uiso 1 1 d R . .
H60C H 0.5270 0.4194 0.4854 0.082 Uiso 1 1 d R . .
O36 O 0.6228(6) 0.4827(7) 0.4858(7) 0.048(4) Uani 1 1 d . . .
H61B H 0.6196 0.4694 0.5197 0.03(5) Uiso 1 1 d R . .
H61C H 0.6343 0.4473 0.4711 0.052 Uiso 1 1 d R . .
O37 O 0.7540(6) 0.5259(9) 0.6129(9) 0.069(5) Uani 1 1 d . . .
H62B H 0.7798 0.5271 0.6095 0.06(7) Uiso 1 1 d R . .
H62C H 0.7418 0.4754 0.6067 0.06(7) Uiso 1 1 d R . .
O38 O 0.6338(5) 0.7344(7) 0.3953(6) 0.037(3) Uani 1 1 d . . .
H63B H 0.6038 0.7616 0.3793 0.04(5) Uiso 1 1 d R . .
H63C H 0.6247 0.7019 0.3521 0.05(5) Uiso 1 1 d R . .
O39 O 0.7555(5) 0.6623(6) 0.5216(7) 0.039(3) Uani 1 1 d . . .
H64B H 0.7465 0.7029 0.4898 0.058 Uiso 1 1 d R . .
H64C H 0.7600 0.6168 0.5003 0.058 Uiso 1 1 d R . .
O40 O 0.7641(7) 0.3549(8) 0.6649(11) 0.088(5) Uani 1 1 d . . .
H73C H 0.8013 0.3556 0.6953 0.132 Uiso 1 1 d R . .
H73D H 0.7476 0.3386 0.6175 0.132 Uiso 1 1 d R . .
C1 C 0.6621(7) 0.5419(9) 0.6537(9) 0.024(3) Uani 1 1 d . . .
C2 C 0.6840(6) 0.5570(8) 0.7377(9) 0.018(3) Uani 1 1 d . . .
C3 C 0.7243(7) 0.6169(9) 0.7918(9) 0.028(4) Uani 1 1 d . . .
H3A H 0.7415 0.6512 0.7789 0.034 Uiso 1 1 calc R . .
C4 C 0.7395(9) 0.6268(10) 0.8659(12) 0.046(5) Uani 1 1 d . . .
H4A H 0.7676 0.6670 0.9039 0.056 Uiso 1 1 calc R . .
C5 C 0.7127(7) 0.5764(9) 0.8833(9) 0.029(4) Uani 1 1 d . . .
H5A H 0.7199 0.5850 0.9309 0.035 Uiso 1 1 calc R . .
C6 C 0.6753(7) 0.5132(10) 0.8288(9) 0.026(4) Uani 1 1 d . . .
C7 C 0.6491(7) 0.4474(10) 0.8447(10) 0.027(4) Uani 1 1 d . . .
C8 C 0.7383(7) 0.8026(9) 0.6479(9) 0.024(3) Uani 1 1 d . . .
C9 C 0.6736(7) 0.8255(9) 0.5947(10) 0.028(4) Uani 1 1 d . . .
C10 C 0.6563(7) 0.8997(9) 0.6053(9) 0.027(3) Uani 1 1 d . . .
H10A H 0.6841 0.9391 0.6450 0.033 Uiso 1 1 calc R . .
C11 C 0.5937(8) 0.9143(10) 0.5530(10) 0.034(4) Uani 1 1 d . . .
H11A H 0.5801 0.9643 0.5575 0.040 Uiso 1 1 calc R . .
C12 C 0.5543(7) 0.8543(9) 0.4966(9) 0.025(3) Uani 1 1 d . . .
H12A H 0.5137 0.8622 0.4634 0.030 Uiso 1 1 calc R . .
C13 C 0.5755(6) 0.7813(9) 0.4894(9) 0.022(3) Uani 1 1 d . . .
C14 C 0.5350(6) 0.7117(9) 0.4313(9) 0.026(3) Uani 1 1 d . . .

loop_
_atom_site_aniso_label
_atom_site_aniso_U_11
_atom_site_aniso_U_22
_atom_site_aniso_U_33
_atom_site_aniso_U_23
_atom_site_aniso_U_13
_atom_site_aniso_U_12
Ge1 0.0174(11) 0.0184(10) 0.0163(11) 0.000 0.0106(10) 0.000
Mo1 0.0280(8) 0.0430(8) 0.0161(7) 0.0028(6) 0.0142(6) 0.0052(7)
Mo2 0.0342(11) 0.157(2) 0.0264(10) -0.0399(12) 0.0205(9) -0.0601(13)
Mo3 0.0681(13) 0.0415(9) 0.0652(13) 0.0030(8) 0.0594(12) -0.0040(9)
Mo4 0.178(3) 0.0233(13) 0.154(3) 0.000 0.146(3) 0.000
Mo5 0.0622(13) 0.0433(10) 0.0199(9) 0.0032(8) -0.0010(9) -0.0357(9)
Mo6 0.0311(9) 0.0612(11) 0.0269(9) -0.0005(8) 0.0198(8) -0.0143(8)
Mo7 0.0210(12) 0.0154(11) 0.096(2) 0.000 0.0135(14) 0.000
La1 0.0153(4) 0.0254(5) 0.0154(4) -0.0014(4) 0.0084(4) -0.0021(4)
La2 0.0188(4) 0.0229(4) 0.0170(4) 0.0012(4) 0.0131(4) 0.0016(4)
N1 0.020(7) 0.019(6) 0.019(7) 0.000(5) 0.012(6) -0.005(5)
N2 0.015(7) 0.036(7) 0.009(6) -0.002(5) 0.005(6) -0.004(6)
O1 0.063(12) 0.105(15) 0.118(16) -0.005(12) 0.055(12) -0.021(10)
O2 0.104(15) 0.072(12) 0.143(18) 0.024(12) 0.083(15) 0.013(11)
O3 0.102(15) 0.079(13) 0.110(16) 0.020(11) 0.066(14) 0.022(11)
O4 0.074(12) 0.075(12) 0.140(17) -0.013(11) 0.068(13) -0.011(10)
O5 0.086(8) 0.075(8) 0.122(9) -0.019(7) 0.091(7) -0.011(6)
O6 0.098(9) 0.142(10) 0.079(9) 0.012(7) 0.072(8) 0.043(7)
O7 0.022(7) 0.028(7) 0.066(10) -0.016(6) -0.009(7) -0.005(6)
O8 0.060(10) 0.045(8) 0.134(14) 0.052(8) 0.076(11) 0.027(7)
O9 0.136(15) 0.058(9) 0.031(8) 0.023(7) 0.047(10) 0.053(10)
O10 0.018(7) 0.026(7) 0.100(12) 0.004(7) 0.006(8) 0.001(5)
O11 0.080(16) 0.023(10) 0.100(18) 0.000 0.053(15) 0.000
O12 0.074(9) 0.162(11) 0.082(9) -0.008(7) 0.060(7) 0.036(7)
O13 0.073(8) 0.110(9) 0.051(8) -0.015(6) 0.036(7) 0.032(7)
O14 0.079(8) 0.073(8) 0.099(8) 0.045(6) 0.074(7) 0.019(6)
O15 0.021(7) 0.037(8) 0.065(10) -0.021(7) -0.009(7) -0.007(6)
O16 0.159(18) 0.063(13) 0.137(16) 0.000 0.118(14) 0.000
O17 0.137(10) 0.095(9) 0.078(9) 0.016(7) 0.075(8) 0.051(8)
O18 0.128(10) 0.117(10) 0.082(9) 0.010(7) 0.076(8) 0.048(8)
O19 0.112(12) 0.022(6) 0.037(8) 0.000(6) 0.053(9) -0.005(7)
O20 0.020(6) 0.043(7) 0.037(8) 0.020(6) -0.001(6) -0.015(5)
O21 0.050(9) 0.079(10) 0.042(8) 0.004(7) 0.032(8) -0.023(7)
O22 0.107(10) 0.139(11) 0.101(9) -0.028(7) 0.082(8) -0.044(8)
O23 0.028(8) 0.122(13) 0.034(8) 0.015(8) 0.007(7) -0.028(8)
O24 0.069(9) 0.035(6) 0.032(7) -0.012(5) 0.040(7) -0.022(6)
O25 0.058(8) 0.034(6) 0.044(8) -0.002(5) 0.044(7) -0.007(6)
O26 0.045(7) 0.043(7) 0.032(7) -0.001(5) 0.030(6) -0.007(6)
O27 0.059(9) 0.044(7) 0.025(7) 0.003(5) 0.033(7) 0.001(6)
O28 0.016(6) 0.028(6) 0.031(6) -0.006(5) 0.013(5) -0.002(5)
O29 0.021(6) 0.036(7) 0.027(7) -0.005(5) 0.010(6) -0.006(5)
O30 0.011(5) 0.030(6) 0.025(6) -0.006(5) 0.004(5) -0.003(5)
O31 0.010(5) 0.031(6) 0.043(7) -0.004(5) 0.012(6) 0.001(5)
O32 0.030(7) 0.038(7) 0.044(8) 0.004(6) 0.020(7) -0.007(6)
O33 0.022(7) 0.075(10) 0.042(8) -0.024(7) 0.014(6) -0.015(6)
O34 0.017(6) 0.025(6) 0.044(8) 0.010(6) -0.006(6) -0.008(5)
O35 0.054(9) 0.062(9) 0.018(7) -0.009(6) 0.013(7) -0.018(7)
O36 0.095(11) 0.036(7) 0.048(8) -0.009(6) 0.062(9) -0.006(7)
O37 0.061(10) 0.067(10) 0.114(13) 0.058(9) 0.073(11) 0.041(8)
O38 0.047(8) 0.032(6) 0.024(7) 0.015(5) 0.021(6) 0.018(6)
O39 0.037(7) 0.031(6) 0.062(9) -0.001(6) 0.040(7) 0.000(5)
O40 0.057(10) 0.050(9) 0.133(15) 0.010(9) 0.055(11) 0.004(8)
C1 0.029(9) 0.026(8) 0.021(9) -0.005(6) 0.019(8) -0.008(7)
C2 0.021(8) 0.014(7) 0.024(8) -0.006(6) 0.018(7) -0.003(6)
C3 0.027(9) 0.034(9) 0.021(9) -0.002(7) 0.015(8) -0.002(7)
C4 0.050(12) 0.033(10) 0.045(12) -0.007(9) 0.028(11) -0.008(9)
C5 0.036(10) 0.027(8) 0.014(8) -0.007(6) 0.013(8) 0.000(7)
C6 0.027(9) 0.039(9) 0.017(8) 0.009(7) 0.017(8) 0.005(7)
C7 0.037(10) 0.031(9) 0.027(9) 0.007(7) 0.028(9) 0.010(8)
C8 0.024(9) 0.029(8) 0.012(8) -0.005(6) 0.010(7) -0.013(7)
C9 0.028(9) 0.027(8) 0.032(10) -0.008(7) 0.022(9) -0.013(7)
C10 0.032(9) 0.016(7) 0.030(9) -0.005(7) 0.020(8) -0.004(7)
C11 0.043(11) 0.034(9) 0.038(11) 0.007(8) 0.033(10) 0.002(8)
C12 0.023(8) 0.034(9) 0.021(8) 0.003(7) 0.016(7) 0.000(7)
C13 0.018(8) 0.031(8) 0.021(8) 0.006(6) 0.015(7) 0.001(7)
C14 0.013(8) 0.031(9) 0.022(9) 0.012(7) 0.008(7) 0.007(7)

loop_
_atom_type_symbol
_atom_type_description
_atom_type_scat_dispersion_real
_atom_type_scat_dispersion_imag
_atom_type_scat_source
C C 0.0033 0.0016 'International Tables Vol C Tables 4.2.6.8 and 6.1.1.4'
H H 0.0000 0.0000 'International Tables Vol C Tables 4.2.6.8 and 6.1.1.4'
Ge Ge 0.1547 1.8001 'International Tables Vol C Tables 4.2.6.8 and 6.1.1.4'
La La -0.2871 2.4523 'International Tables Vol C Tables 4.2.6.8 and 6.1.1.4'
Mo Mo -1.6832 0.6857 'International Tables Vol C Tables 4.2.6.8 and 6.1.1.4'
N N 0.0061 0.0033 'International Tables Vol C Tables 4.2.6.8 and 6.1.1.4'
O O 0.0106 0.0060 'International Tables Vol C Tables 4.2.6.8 and 6.1.1.4'

loop_
_geom_angle_atom_site_label_1
_geom_angle_atom_site_label_2
_geom_angle_atom_site_label_3
_geom_angle
_geom_angle_site_symmetry_1
_geom_angle_site_symmetry_3
_geom_angle_publ_flag
O1 Ge1 O1 176.4(11) 2_656 . ?
O1 Ge1 O2 115.7(9) 2_656 2_656 ?
O1 Ge1 O2 64.2(9) . 2_656 ?
O1 Ge1 O2 64.2(9) 2_656 . ?
O1 Ge1 O2 115.7(9) . . ?
O2 Ge1 O2 176.1(11) 2_656 . ?
O1 Ge1 O3 68.5(8) 2_656 . ?
O1 Ge1 O3 108.5(8) . . ?
O2 Ge1 O3 69.8(8) 2_656 . ?
O2 Ge1 O3 107.0(8) . . ?
O1 Ge1 O3 108.5(8) 2_656 2_656 ?
O1 Ge1 O3 68.5(8) . 2_656 ?
O2 Ge1 O3 107.0(8) 2_656 2_656 ?
O2 Ge1 O3 69.8(8) . 2_656 ?
O3 Ge1 O3 76.9(11) . 2_656 ?
O1 Ge1 O4 73.6(8) 2_656 . ?
O1 Ge1 O4 109.5(9) . . ?
O2 Ge1 O4 74.5(8) 2_656 . ?
O2 Ge1 O4 108.9(8) . . ?
O3 Ge1 O4 106.9(8) . . ?
O3 Ge1 O4 176.2(7) 2_656 . ?
O1 Ge1 O4 109.5(9) 2_656 2_656 ?
O1 Ge1 O4 73.6(8) . 2_656 ?
O2 Ge1 O4 108.9(8) 2_656 2_656 ?
O2 Ge1 O4 74.5(8) . 2_656 ?
O3 Ge1 O4 176.2(7) . 2_656 ?
O3 Ge1 O4 106.9(8) 2_656 2_656 ?
O4 Ge1 O4 69.3(10) . 2_656 ?
O19 Mo1 O5 103.1(6) . . ?
O19 Mo1 O7 99.6(7) . 2_656 ?
O5 Mo1 O7 86.5(6) . 2_656 ?
O19 Mo1 O8 100.1(7) . 2_656 ?
O5 Mo1 O8 90.0(6) . 2_656 ?
O7 Mo1 O8 160.3(7) 2_656 2_656 ?
O19 Mo1 O10 100.6(7) . . ?
O5 Mo1 O10 156.2(7) . . ?
O7 Mo1 O10 87.7(5) 2_656 . ?
O8 Mo1 O10 87.7(5) 2_656 . ?
O19 Mo1 O2 155.3(7) . 2_656 ?
O5 Mo1 O2 95.1(7) . 2_656 ?
O7 Mo1 O2 64.6(6) 2_656 2_656 ?
O8 Mo1 O2 96.5(6) 2_656 2_656 ?
O10 Mo1 O2 61.7(6) . 2_656 ?
O19 Mo1 O1 157.8(7) . . ?
O5 Mo1 O1 63.7(6) . . ?
O7 Mo1 O1 97.4(6) 2_656 . ?
O8 Mo1 O1 63.9(6) 2_656 . ?
O10 Mo1 O1 94.3(6) . . ?
O2 Mo1 O1 46.8(6) 2_656 . ?
O20 Mo2 O5 101.2(6) . . ?
O20 Mo2 O6 100.4(7) . . ?
O5 Mo2 O6 158.4(8) . . ?
O20 Mo2 O12 100.6(7) . . ?
O5 Mo2 O12 86.2(6) . . ?
O6 Mo2 O12 89.7(6) . . ?
O20 Mo2 O14 100.6(6) . 2_656 ?
O5 Mo2 O14 89.4(6) . 2_656 ?
O6 Mo2 O14 86.7(6) . 2_656 ?
O12 Mo2 O14 158.7(7) . 2_656 ?
O20 Mo2 O4 153.4(6) . 2_656 ?
O5 Mo2 O4 97.3(7) . 2_656 ?
O6 Mo2 O4 62.4(7) . 2_656 ?
O12 Mo2 O4 61.6(6) . 2_656 ?
O14 Mo2 O4 98.5(6) 2_656 2_656 ?
O20 Mo2 O1 154.5(6) . . ?
O5 Mo2 O1 61.5(6) . . ?
O6 Mo2 O1 98.1(7) . . ?
O12 Mo2 O1 96.9(7) . . ?
O14 Mo2 O1 63.0(6) 2_656 . ?
O4 Mo2 O1 52.1(6) 2_656 . ?
O21 Mo3 O13 100.5(7) . . ?
O21 Mo3 O7 102.4(6) . . ?
O13 Mo3 O7 88.5(6) . . ?
O21 Mo3 O15 100.3(6) . 2_656 ?
O13 Mo3 O15 159.1(7) . 2_656 ?
O7 Mo3 O15 88.0(5) . 2_656 ?
O21 Mo3 O6 98.7(7) . . ?
O13 Mo3 O6 89.3(6) . . ?
O7 Mo3 O6 158.8(7) . . ?
O15 Mo3 O6 86.7(6) 2_656 . ?
O21 Mo3 O4 151.2(6) . 2_656 ?
O13 Mo3 O4 61.5(6) . 2_656 ?
O7 Mo3 O4 99.6(7) . 2_656 ?
O15 Mo3 O4 98.9(6) 2_656 2_656 ?
O6 Mo3 O4 61.2(6) . 2_656 ?
O21 Mo3 O2 155.8(6) . . ?
O13 Mo3 O2 96.9(7) . . ?
O7 Mo3 O2 61.3(6) . . ?
O15 Mo3 O2 63.5(6) 2_656 . ?
O6 Mo3 O2 98.2(7) . . ?
O4 Mo3 O2 53.0(6) 2_656 . ?
O11 Mo4 O18 100.5(6) . . ?
O11 Mo4 O18 100.5(6) . 2_656 ?
O18 Mo4 O18 159.0(11) . 2_656 ?
O11 Mo4 O17 100.9(5) . 2_656 ?
O18 Mo4 O17 87.5(8) . 2_656 ?
O18 Mo4 O17 88.6(7) 2_656 2_656 ?
O11 Mo4 O17 100.9(5) . . ?
O18 Mo4 O17 88.6(7) . . ?
O18 Mo4 O17 87.5(8) 2_656 . ?
O17 Mo4 O17 158.2(11) 2_656 . ?
O11 Mo4 O3 153.0(4) . . ?
O18 Mo4 O3 62.1(7) . . ?
O18 Mo4 O3 98.3(7) 2_656 . ?
O17 Mo4 O3 98.8(7) 2_656 . ?
O17 Mo4 O3 60.7(6) . . ?
O11 Mo4 O3 153.0(4) . 2_656 ?
O18 Mo4 O3 98.3(7) . 2_656 ?
O18 Mo4 O3 62.1(7) 2_656 2_656 ?
O17 Mo4 O3 60.7(6) 2_656 2_656 ?
O17 Mo4 O3 98.8(7) . 2_656 ?
O3 Mo4 O3 54.0(9) . 2_656 ?
O22 Mo5 O14 104.3(9) . . ?
O22 Mo5 O17 95.5(9) . . ?
O14 Mo5 O17 160.1(8) . . ?
O22 Mo5 O9 104.7(7) . . ?
O14 Mo5 O9 87.7(6) . . ?
O17 Mo5 O9 89.5(6) . . ?
O22 Mo5 O8 97.2(7) . . ?
O14 Mo5 O8 87.6(5) . . ?
O17 Mo5 O8 87.7(6) . . ?
O9 Mo5 O8 158.1(7) . . ?
O22 Mo5 O3 153.5(8) . . ?
O14 Mo5 O3 96.8(7) . . ?
O17 Mo5 O3 65.0(7) . . ?
O9 Mo5 O3 59.8(7) . . ?
O8 Mo5 O3 99.6(7) . . ?
O22 Mo5 O1 155.9(7) . 2_656 ?
O14 Mo5 O1 65.3(6) . 2_656 ?
O17 Mo5 O1 95.5(7) . 2_656 ?
O9 Mo5 O1 96.8(7) . 2_656 ?
O8 Mo5 O1 62.0(6) . 2_656 ?
O3 Mo5 O1 49.5(6) . 2_656 ?
O23 Mo6 O9 105.0(7) . . ?
O23 Mo6 O10 97.5(6) . . ?
O9 Mo6 O10 157.5(8) . . ?
O23 Mo6 O15 100.1(7) . . ?
O9 Mo6 O15 86.0(6) . . ?
O10 Mo6 O15 89.5(5) . . ?
O23 Mo6 O18 100.9(8) . . ?
O9 Mo6 O18 88.7(7) . . ?
O10 Mo6 O18 87.6(7) . . ?
O15 Mo6 O18 158.9(7) . . ?
O23 Mo6 O3 156.5(7) . . ?
O9 Mo6 O3 59.3(7) . . ?
O10 Mo6 O3 99.5(7) . . ?
O15 Mo6 O3 96.2(7) . . ?
O18 Mo6 O3 63.8(6) . . ?
O23 Mo6 O2 152.4(7) . 2_656 ?
O9 Mo6 O2 97.6(7) . 2_656 ?
O10 Mo6 O2 60.7(7) . 2_656 ?
O15 Mo6 O2 65.4(6) . 2_656 ?
O18 Mo6 O2 95.2(7) . 2_656 ?
O3 Mo6 O2 51.0(6) . 2_656 ?
O16 Mo7 O12 100.7(6) . 2_656 ?
O16 Mo7 O12 100.7(6) . . ?
O12 Mo7 O12 158.5(12) 2_656 . ?
O16 Mo7 O13 102.5(5) . 2_656 ?
O12 Mo7 O13 90.6(6) 2_656 2_656 ?
O12 Mo7 O13 84.8(6) . 2_656 ?
O16 Mo7 O13 102.5(5) . . ?
O12 Mo7 O13 84.8(6) 2_656 . ?
O12 Mo7 O13 90.6(6) . . ?
O13 Mo7 O13 155.0(10) 2_656 . ?
O16 Mo7 O4 154.3(4) . . ?
O12 Mo7 O4 62.6(7) 2_656 . ?
O12 Mo7 O4 97.2(8) . . ?
O13 Mo7 O4 60.9(6) 2_656 . ?
O13 Mo7 O4 95.5(7) . . ?
O16 Mo7 O4 154.3(4) . 2_656 ?
O12 Mo7 O4 97.2(8) 2_656 2_656 ?
O12 Mo7 O4 62.6(7) . 2_656 ?
O13 Mo7 O4 95.5(7) 2_656 2_656 ?
O13 Mo7 O4 60.9(6) . 2_656 ?
O4 Mo7 O4 51.3(8) . 2_656 ?
O31 La1 O26 87.7(4) 5_666 . ?
O31 La1 O24 134.2(4) 5_666 . ?
O26 La1 O24 122.6(3) . . ?
O31 La1 O34 68.1(3) 5_666 . ?
O26 La1 O34 75.2(4) . . ?
O24 La1 O34 146.4(4) . . ?
O31 La1 O33 108.5(3) 5_666 . ?
O26 La1 O33 141.9(4) . . ?
O24 La1 O33 69.9(4) . . ?
O34 La1 O33 79.4(4) . . ?
O31 La1 O29 138.0(3) 5_666 4_646 ?
O26 La1 O29 76.2(3) . 4_646 ?
O24 La1 O29 85.8(4) . 4_646 ?
O34 La1 O29 70.3(3) . 4_646 ?
O33 La1 O29 68.7(3) . 4_646 ?
O31 La1 N1 137.3(3) 5_666 . ?
O26 La1 N1 61.0(3) . . ?
O24 La1 N1 62.0(3) . . ?
O34 La1 N1 123.1(4) . . ?
O33 La1 N1 114.0(3) . . ?
O29 La1 N1 65.6(3) 4_646 . ?
O31 La1 O32 73.0(3) 5_666 . ?
O26 La1 O32 74.6(3) . . ?
O24 La1 O32 82.6(4) . . ?
O34 La1 O32 130.9(4) . . ?
O33 La1 O32 142.6(4) . . ?
O29 La1 O32 135.6(3) 4_646 . ?
N1 La1 O32 71.1(3) . . ?
O31 La1 O35 68.5(4) 5_666 . ?
O26 La1 O35 143.1(4) . . ?
O24 La1 O35 67.3(4) . . ?
O34 La1 O35 117.5(4) . . ?
O33 La1 O35 74.4(4) . . ?
O29 La1 O35 140.0(4) 4_646 . ?
N1 La1 O35 119.4(4) . . ?
O32 La1 O35 71.8(4) . . ?
O25 La2 O27 136.5(3) . 6_565 ?
O25 La2 O37 71.1(4) . . ?
O27 La2 O37 82.7(4) 6_565 . ?
O25 La2 O30 83.1(4) . . ?
O27 La2 O30 97.6(4) 6_565 . ?
O37 La2 O30 140.8(4) . . ?
O25 La2 O28 76.8(3) . . ?
O27 La2 O28 133.6(3) 6_565 . ?
O37 La2 O28 81.5(4) . . ?
O30 La2 O28 121.5(3) . . ?
O25 La2 O36 72.6(3) . . ?
O27 La2 O36 66.8(3) 6_565 . ?
O37 La2 O36 73.2(5) . . ?
O30 La2 O36 71.1(4) . . ?
O28 La2 O36 145.1(3) . . ?
O25 La2 O39 128.9(4) . . ?
O27 La2 O39 68.9(4) 6_565 . ?
O37 La2 O39 71.0(4) . . ?
O30 La2 O39 145.6(3) . . ?
O28 La2 O39 64.7(3) . . ?
O36 La2 O39 125.4(3) . . ?
O25 La2 O38 147.2(4) . . ?
O27 La2 O38 72.4(3) 6_565 . ?
O37 La2 O38 138.4(4) . . ?
O30 La2 O38 76.6(3) . . ?
O28 La2 O38 92.1(3) . . ?
O36 La2 O38 122.8(3) . . ?
O39 La2 O38 69.2(4) . . ?
O25 La2 N2 73.8(3) . . ?
O27 La2 N2 143.3(3) 6_565 . ?
O37 La2 N2 133.3(4) . . ?
O30 La2 N2 60.6(3) . . ?
O28 La2 N2 61.1(3) . . ?
O36 La2 N2 123.2(4) . . ?
O39 La2 N2 111.3(3) . . ?
O38 La2 N2 73.9(3) . . ?
C6 N1 C2 119.5(12) . . ?
C6 N1 La1 120.4(9) . . ?
C2 N1 La1 119.0(8) . . ?
C13 N2 C9 120.1(13) . . ?
C13 N2 La2 120.2(9) . . ?
C9 N2 La2 119.6(9) . . ?
Ge1 O1 O2 59.1(9) . 2_656 ?
Ge1 O1 Mo1 124.7(8) . . ?
O2 O1 Mo1 65.7(9) 2_656 . ?
Ge1 O1 Mo5 120.0(9) . 2_656 ?
O2 O1 Mo5 132.1(10) 2_656 2_656 ?
Mo1 O1 Mo5 98.8(7) . 2_656 ?
Ge1 O1 Mo2 116.2(9) . . ?
O2 O1 Mo2 129.9(10) 2_656 . ?
Mo1 O1 Mo2 95.8(7) . . ?
Mo5 O1 Mo2 95.3(6) 2_656 . ?
Ge1 O2 O1 56.7(8) . 2_656 ?
Ge1 O2 Mo1 124.0(10) . 2_656 ?
O1 O2 Mo1 67.4(9) 2_656 2_656 ?
Ge1 O2 Mo6 119.4(8) . 2_656 ?
O1 O2 Mo6 132.5(10) 2_656 2_656 ?
Mo1 O2 Mo6 99.8(7) 2_656 2_656 ?
Ge1 O2 Mo3 114.8(9) . . ?
O1 O2 Mo3 130.1(10) 2_656 . ?
Mo1 O2 Mo3 97.4(6) 2_656 . ?
Mo6 O2 Mo3 95.9(7) 2_656 . ?
Ge1 O3 Mo5 122.0(9) . . ?
Ge1 O3 Mo6 119.8(9) . . ?
Mo5 O3 Mo6 101.1(7) . . ?
Ge1 O3 Mo4 114.6(8) . . ?
Mo5 O3 Mo4 97.8(7) . . ?
Mo6 O3 Mo4 96.8(6) . . ?
Ge1 O4 Mo2 118.2(9) . 2_656 ?
Ge1 O4 Mo3 117.7(9) . 2_656 ?
Mo2 O4 Mo3 99.8(6) 2_656 2_656 ?
Ge1 O4 Mo7 119.7(8) . . ?
Mo2 O4 Mo7 98.9(7) 2_656 . ?
Mo3 O4 Mo7 98.5(6) 2_656 . ?
Mo2 O5 Mo1 138.5(8) . . ?
Mo2 O6 Mo3 136.4(9) . . ?
Mo1 O7 Mo3 136.6(8) 2_656 . ?
Mo1 O8 Mo5 135.0(9) 2_656 . ?
Mo6 O9 Mo5 139.2(10) . . ?
Mo6 O10 Mo1 137.4(8) . . ?
Mo7 O12 Mo2 136.7(9) . . ?
Mo3 O13 Mo7 138.8(9) . . ?
Mo5 O14 Mo2 136.4(8) . 2_656 ?
Mo6 O15 Mo3 135.1(8) . 2_656 ?
Mo5 O17 Mo4 136.5(9) . . ?
Mo4 O18 Mo6 137.3(10) . . ?
C1 O24 La1 125.6(9) . . ?
C1 O25 La2 142.5(10) . . ?
C7 O26 La1 127.2(9) . . ?
C7 O27 La2 143.0(10) . 6_566 ?
C8 O28 La2 128.2(9) . . ?
C8 O29 La1 142.1(10) . 4_656 ?
C14 O30 La2 126.6(9) . . ?
C14 O31 La1 142.5(10) . 5_666 ?
La1 O32 H57B 111.1 . . ?
La1 O32 H57C 111.2 . . ?
H57B O32 H57C 117.9 . . ?
La1 O33 H58B 113.9 . . ?
La1 O33 H58C 110.9 . . ?
H58B O33 H58C 120.9 . . ?
La1 O34 H59B 111.3 . . ?
La1 O34 H59C 111.2 . . ?
H59B O34 H59C 109.5 . . ?
La1 O35 H60B 106.8 . . ?
La1 O35 H60C 116.2 . . ?
H60B O35 H60C 119.0 . . ?
La2 O36 H61B 113.0 . . ?
La2 O36 H61C 112.2 . . ?
H61B O36 H61C 121.1 . . ?
La2 O37 H62B 112.3 . . ?
La2 O37 H62C 112.4 . . ?
H62B O37 H62C 110.0 . . ?
La2 O38 H63B 109.1 . . ?
La2 O38 H63C 107.6 . . ?
H63B O38 H63C 111.6 . . ?
La2 O39 H64B 111.2 . . ?
La2 O39 H64C 108.3 . . ?
H64B O39 H64C 103.9 . . ?
H73C O40 H73D 109.7 . . ?
O25 C1 O24 126.2(13) . . ?
O25 C1 C2 116.4(13) . . ?
O24 C1 C2 117.3(12) . . ?
N1 C2 C3 120.8(13) . . ?
N1 C2 C1 114.4(12) . . ?
C3 C2 C1 124.8(12) . . ?
C2 C3 C4 119.7(14) . . ?
C2 C3 H3A 120.2 . . ?
C4 C3 H3A 120.2 . . ?
C5 C4 C3 119.3(16) . . ?
C5 C4 H4A 120.4 . . ?
C3 C4 H4A 120.4 . . ?
C6 C5 C4 118.5(14) . . ?
C6 C5 H5A 120.8 . . ?
C4 C5 H5A 120.8 . . ?
N1 C6 C5 121.8(13) . . ?
N1 C6 C7 114.0(13) . . ?
C5 C6 C7 124.1(13) . . ?
O27 C7 O26 125.7(14) . . ?
O27 C7 C6 117.3(15) . . ?
O26 C7 C6 116.7(12) . . ?
O29 C8 O28 126.8(15) . . ?
O29 C8 C9 119.0(14) . . ?
O28 C8 C9 114.2(13) . . ?
N2 C9 C10 121.4(14) . . ?
N2 C9 C8 116.6(13) . . ?
C10 C9 C8 122.0(14) . . ?
C9 C10 C11 117.6(14) . . ?
C9 C10 H10A 121.2 . . ?
C11 C10 H10A 121.2 . . ?
C12 C11 C10 119.5(15) . . ?
C12 C11 H11A 120.2 . . ?
C10 C11 H11A 120.2 . . ?
C11 C12 C13 119.1(15) . . ?
C11 C12 H12A 120.4 . . ?
C13 C12 H12A 120.4 . . ?
N2 C13 C12 122.1(14) . . ?
N2 C13 C14 115.9(13) . . ?
C12 C13 C14 121.9(13) . . ?
O31 C14 O30 125.1(15) . . ?
O31 C14 C13 118.5(14) . . ?
O30 C14 C13 116.3(13) . . ?

loop_
_geom_bond_atom_site_label_1
_geom_bond_atom_site_label_2
_geom_bond_distance
_geom_bond_site_symmetry_2
_geom_bond_publ_flag
Ge1 O1 1.684(19) 2_656 ?
Ge1 O1 1.684(19) . ?
Ge1 O2 1.729(19) 2_656 ?
Ge1 O2 1.729(19) . ?
Ge1 O3 1.771(18) . ?
Ge1 O3 1.771(18) 2_656 ?
Ge1 O4 1.772(16) . ?
Ge1 O4 1.772(16) 2_656 ?
Mo1 O19 1.622(11) . ?
Mo1 O5 1.889(14) . ?
Mo1 O7 1.896(11) 2_656 ?
Mo1 O8 1.911(12) 2_656 ?
Mo1 O10 1.924(12) . ?
Mo1 O2 2.27(2) 2_656 ?
Mo1 O1 2.298(19) . ?
Mo2 O20 1.664(11) . ?
Mo2 O5 1.852(12) . ?
Mo2 O6 1.875(13) . ?
Mo2 O12 1.957(16) . ?
Mo2 O14 1.969(14) 2_656 ?
Mo2 O4 2.298(19) 2_656 ?
Mo2 O1 2.417(16) . ?
Mo3 O21 1.650(10) . ?
Mo3 O13 1.860(13) . ?
Mo3 O7 1.899(12) . ?
Mo3 O15 1.931(12) 2_656 ?
Mo3 O6 1.932(16) . ?
Mo3 O4 2.324(17) 2_656 ?
Mo3 O2 2.423(17) . ?
Mo4 O11 1.649(17) . ?
Mo4 O18 1.864(15) . ?
Mo4 O18 1.864(15) 2_656 ?
Mo4 O17 1.938(18) 2_656 ?
Mo4 O17 1.938(18) . ?
Mo4 O3 2.424(16) . ?
Mo4 O3 2.424(16) 2_656 ?
Mo5 O22 1.651(17) . ?
Mo5 O14 1.847(13) . ?
Mo5 O17 1.866(16) . ?
Mo5 O9 1.896(13) . ?
Mo5 O8 1.932(12) . ?
Mo5 O3 2.261(19) . ?
Mo5 O1 2.378(18) 2_656 ?
Mo6 O23 1.662(12) . ?
Mo6 O9 1.865(13) . ?
Mo6 O10 1.867(13) . ?
Mo6 O15 1.904(12) . ?
Mo6 O18 1.934(15) . ?
Mo6 O3 2.304(18) . ?
Mo6 O2 2.350(17) 2_656 ?
Mo7 O16 1.63(2) . ?
Mo7 O12 1.824(16) 2_656 ?
Mo7 O12 1.824(17) . ?
Mo7 O13 1.905(13) 2_656 ?
Mo7 O13 1.905(13) . ?
Mo7 O4 2.327(16) . ?
Mo7 O4 2.327(16) 2_656 ?
La1 O31 2.491(10) 5_666 ?
La1 O26 2.505(10) . ?
La1 O24 2.523(10) . ?
La1 O34 2.532(10) . ?
La1 O33 2.580(11) . ?
La1 O29 2.590(10) 4_646 ?
La1 N1 2.626(11) . ?
La1 O32 2.665(11) . ?
La1 O35 2.671(11) . ?
La2 O25 2.467(10) . ?
La2 O27 2.502(9) 6_565 ?
La2 O37 2.530(12) . ?
La2 O30 2.549(10) . ?
La2 O28 2.559(10) . ?
La2 O36 2.557(11) . ?
La2 O39 2.597(9) . ?
La2 O38 2.644(9) . ?
La2 N2 2.658(12) . ?
N1 C6 1.331(16) . ?
N1 C2 1.353(16) . ?
N2 C13 1.321(17) . ?
N2 C9 1.369(18) . ?
O1 O2 1.81(2) 2_656 ?
O1 Mo5 2.378(17) 2_656 ?
O2 O1 1.81(2) 2_656 ?
O2 Mo1 2.27(2) 2_656 ?
O2 Mo6 2.350(17) 2_656 ?
O4 Mo2 2.298(18) 2_656 ?
O4 Mo3 2.324(17) 2_656 ?
O7 Mo1 1.896(11) 2_656 ?
O8 Mo1 1.911(12) 2_656 ?
O14 Mo2 1.969(14) 2_656 ?
O15 Mo3 1.931(12) 2_656 ?
O24 C1 1.255(16) . ?
O25 C1 1.239(16) . ?
O26 C7 1.245(18) . ?
O27 C7 1.240(15) . ?
O27 La2 2.502(9) 6_566 ?
O28 C8 1.277(16) . ?
O29 C8 1.225(16) . ?
O29 La1 2.590(10) 4_656 ?
O30 C14 1.258(16) . ?
O31 C14 1.233(16) . ?
O31 La1 2.491(10) 5_666 ?
O32 H57B 0.8298 . ?
O32 H57C 0.8406 . ?
O33 H58B 0.8389 . ?
O33 H58C 0.8516 . ?
O34 H59B 0.8507 . ?
O34 H59C 0.8500 . ?
O35 H60B 0.8389 . ?
O35 H60C 0.8818 . ?
O36 H61B 0.8468 . ?
O36 H61C 0.8380 . ?
O37 H62B 0.8502 . ?
O37 H62C 0.8504 . ?
O38 H63B 0.8488 . ?
O38 H63C 0.9441 . ?
O39 H64B 0.8478 . ?
O39 H64C 0.9200 . ?
O40 H73C 0.8434 . ?
O40 H73D 0.8352 . ?
C1 C2 1.505(18) . ?
C2 C3 1.356(19) . ?
C3 C4 1.37(2) . ?
C3 H3A 0.9300 . ?
C4 C5 1.38(2) . ?
C4 H4A 0.9300 . ?
C5 C6 1.37(2) . ?
C5 H5A 0.9300 . ?
C6 C7 1.498(19) . ?
C8 C9 1.51(2) . ?
C9 C10 1.372(19) . ?
C10 C11 1.44(2) . ?
C10 H10A 0.9300 . ?
C11 C12 1.36(2) . ?
C11 H11A 0.9300 . ?
C12 C13 1.386(19) . ?
C12 H12A 0.9300 . ?
C13 C14 1.49(2) . ?
